data_2208113
loop_
_publ_author_name
'Chang Liu'
'Yan Yu'
'Xingyu Yang'

_publ_section_title
;
 2-Benzylidenehydrazino-5,5-dimethyl-4-phenyl-1,3,2-dioxaphosphorinane
 2-oxide
;
_journal_coeditor_code LH6543
_journal_issue 2
_journal_name_full 'Acta Crystallographica Section E'
_journal_page_first o536
_journal_page_last o537
_journal_paper_doi 10.1107/S160053680504184X
_journal_volume 62
_journal_year 2006
_chemical_formula_iupac 'C18 H21 N2 O3 P'
_chemical_formula_moiety 'C18 H21 N2 O3 P'
_chemical_formula_sum 'C18 H21 N2 O3 P'
_chemical_formula_weight 344.34
_chemical_name_systematic
;
2-Benzylidenehydrazino-5,5-dimethyl-4-phenyl-1,3,2-dioxaphosphorinane 2-oxide
;
_space_group_IT_number 14
_symmetry_cell_setting monoclinic
_symmetry_space_group_name_Hall '-P 2ybc'
_symmetry_space_group_name_H-M 'P 1 21/c 1'
_atom_sites_solution_hydrogens geom
_atom_sites_solution_primary direct
_atom_sites_solution_secondary difmap
_audit_creation_method SHELXL-97
_cell_angle_alpha 90.00
_cell_angle_beta 100.568(2)
_cell_angle_gamma 90.00
_cell_formula_units_Z 4
_cell_length_a 7.5618(9)
_cell_length_b 17.683(2)
_cell_length_c 14.9324(17)
_cell_measurement_reflns_used 6100
_cell_measurement_temperature 292(2)
_cell_measurement_theta_max 25.98
_cell_measurement_theta_min 2.30
_cell_volume 1962.8(4)
_computing_cell_refinement 'SAINT (Bruker, 2001)'
_computing_data_collection 'SMART (Bruker, 2001)'
_computing_data_reduction SAINT
_computing_molecular_graphics 'PLATON (Spek, 2003)'
_computing_publication_material 'SHELXTL (Sheldrick, 2001)'
_computing_structure_refinement 'SHELXL97 (Sheldrick, 1997)'
_computing_structure_solution 'SHELXS97 (Sheldrick, 1997)'
_diffrn_ambient_temperature 292(2)
_diffrn_measured_fraction_theta_full 0.998
_diffrn_measured_fraction_theta_max 0.998
_diffrn_measurement_device_type 'Bruker SMART CCD area-detector'
_diffrn_measurement_method '\f and \w'
_diffrn_radiation_monochromator graphite
_diffrn_radiation_source 'fine-focus sealed tube'
_diffrn_radiation_type 'Mo K\a'
_diffrn_radiation_wavelength 0.71073
_diffrn_reflns_av_R_equivalents 0.0301
_diffrn_reflns_av_sigmaI/netI 0.0340
_diffrn_reflns_limit_h_max 9
_diffrn_reflns_limit_h_min -9
_diffrn_reflns_limit_k_max 22
_diffrn_reflns_limit_k_min -22
_diffrn_reflns_limit_l_max 19
_diffrn_reflns_limit_l_min -19
_diffrn_reflns_number 16102
_diffrn_reflns_theta_full 27.00
_diffrn_reflns_theta_max 27.00
_diffrn_reflns_theta_min 1.80
_diffrn_standards_number 0
_exptl_absorpt_coefficient_mu 0.156
_exptl_absorpt_correction_type none
_exptl_crystal_colour colorless
_exptl_crystal_density_diffrn 1.165
_exptl_crystal_density_method 'not measured'
_exptl_crystal_description block
_exptl_crystal_F_000 728
_exptl_crystal_size_max 0.30
_exptl_crystal_size_mid 0.30
_exptl_crystal_size_min 0.20
_refine_diff_density_max 0.376
_refine_diff_density_min -0.198
_refine_ls_extinction_method none
_refine_ls_goodness_of_fit_ref 1.025
_refine_ls_hydrogen_treatment mixed
_refine_ls_matrix_type full
_refine_ls_number_parameters 222
_refine_ls_number_reflns 4284
_refine_ls_number_restraints 1
_refine_ls_restrained_S_all 1.025
_refine_ls_R_factor_all 0.0676
_refine_ls_R_factor_gt 0.0531
_refine_ls_shift/su_max 0.001
_refine_ls_shift/su_mean 0.000
_refine_ls_structure_factor_coef Fsqd
_refine_ls_weighting_details 'calc w=1/[\s^2^(Fo^2^)+(0.073P)^2^+0.3167P] where P=(Fo^2^+2Fc^2^)/3'
_refine_ls_weighting_scheme calc
_refine_ls_wR_factor_gt 0.1325
_refine_ls_wR_factor_ref 0.1405
_reflns_number_gt 3365
_reflns_number_total 4284
_reflns_threshold_expression I>2\s(I)
_cod_data_source_file lh6543.cif
_cod_data_source_block I
_cod_depositor_comments
;
The following automatic conversions were performed:
'_symmetry_cell_setting' value 'Monoclinic' changed to 'monoclinic'
according to '/home/saulius/struct/CIF-dictionaries/cif_core.dic'
dictionary named 'cif_core.dic' version 2.4.1 from 2010-06-29.

Automatic conversion script
Id: cif_fix_enum 1527 2010-12-29 10:47:43Z saulius 

The following automatic conversions were performed:

'_symmetry_cell_setting' value 'Monoclinic' changed to 'monoclinic'
according to /home/saulius/struct/CIF-dictionaries/cif_core.dic
dictionary named 'cif_core.dic' version 2.4.1 from 2010-06-29.

Automatic conversion script
Id: cif_fix_values 1715 2011-07-08 13:25:40Z adriana 
;
_cod_original_sg_symbol_H-M 'P 21/c'
_cod_database_code 2208113
_cod_database_fobs_code 2208113

loop_
_symmetry_equiv_pos_as_xyz
'x, y, z'
'-x, y+1/2, -z+1/2'
'-x, -y, -z'
'x, -y-1/2, z-1/2'

loop_
_atom_site_label
_atom_site_fract_x
_atom_site_fract_y
_atom_site_fract_z
_atom_site_U_iso_or_equiv
_atom_site_adp_type
_atom_site_calc_flag
_atom_site_refinement_flags
_atom_site_occupancy
_atom_site_type_symbol
C1 -0.0128(3) 0.75010(12) 0.70630(19) 0.0795(7) Uani d . 1 C
H1 -0.0839 0.7660 0.7474 0.095 Uiso calc R 1 H
C2 0.0174(5) 0.79822(16) 0.6373(3) 0.1168(13) Uani d . 1 C
H2 -0.0338 0.8462 0.6321 0.140 Uiso calc R 1 H
C3 0.1220(5) 0.7753(2) 0.5772(3) 0.1243(15) Uani d . 1 C
H3 0.1430 0.8080 0.5314 0.149 Uiso calc R 1 H
C4 0.1957(4) 0.7051(2) 0.58377(18) 0.1016(10) Uani d . 1 C
H4 0.2660 0.6897 0.5421 0.122 Uiso calc R 1 H
C5 0.1670(3) 0.65612(14) 0.65211(14) 0.0666(6) Uani d . 1 C
H5 0.2182 0.6081 0.6561 0.080 Uiso calc R 1 H
C6 0.0630(2) 0.67818(11) 0.71421(13) 0.0528(5) Uani d . 1 C
C7 0.0385(2) 0.62835(10) 0.79211(12) 0.0468(4) Uani d . 1 C
H7 0.0225 0.6610 0.8430 0.056 Uiso calc R 1 H
C8 -0.1182(2) 0.57135(11) 0.77607(13) 0.0533(5) Uani d . 1 C
C9 -0.1059(3) 0.51627(13) 0.69918(15) 0.0686(6) Uani d . 1 C
H9A 0.0069 0.4899 0.7122 0.103 Uiso calc R 1 H
H9B -0.1140 0.5436 0.6430 0.103 Uiso calc R 1 H
H9C -0.2028 0.4805 0.6938 0.103 Uiso calc R 1 H
C10 -0.2975(3) 0.61423(16) 0.75654(18) 0.0862(8) Uani d . 1 C
H10A -0.3951 0.5790 0.7536 0.129 Uiso calc R 1 H
H10B -0.3080 0.6404 0.6994 0.129 Uiso calc R 1 H
H10C -0.3016 0.6501 0.8043 0.129 Uiso calc R 1 H
C11 -0.1129(3) 0.52920(13) 0.86531(14) 0.0634(5) Uani d . 1 C
H11A -0.1287 0.5650 0.9124 0.076 Uiso calc R 1 H
H11B -0.2120 0.4936 0.8583 0.076 Uiso calc R 1 H
C12 0.4547(2) 0.38363(11) 0.77664(12) 0.0515(4) Uani d . 1 C
H12 0.5512 0.3706 0.8221 0.062 Uiso calc R 1 H
C13 0.4305(2) 0.34491(11) 0.68865(12) 0.0513(4) Uani d . 1 C
C14 0.2966(3) 0.36485(16) 0.61591(15) 0.0834(8) Uani d . 1 C
H14 0.2194 0.4047 0.6221 0.100 Uiso calc R 1 H
C15 0.2771(4) 0.32615(19) 0.53471(17) 0.0991(9) Uani d . 1 C
H15 0.1872 0.3402 0.4863 0.119 Uiso calc R 1 H
C16 0.3892(3) 0.26709(16) 0.52479(16) 0.0830(7) Uani d . 1 C
H16 0.3758 0.2412 0.4698 0.100 Uiso calc R 1 H
C17 0.5192(3) 0.24670(14) 0.59504(16) 0.0760(6) Uani d . 1 C
H17 0.5948 0.2064 0.5886 0.091 Uiso calc R 1 H
C18 0.5405(3) 0.28540(12) 0.67635(14) 0.0629(5) Uani d . 1 C
H18 0.6314 0.2709 0.7240 0.076 Uiso calc R 1 H
N1 0.3812(2) 0.46926(9) 0.87674(11) 0.0570(4) Uani d D 1 N
N2 0.3460(2) 0.43469(10) 0.79176(10) 0.0565(4) Uani d . 1 N
O1 0.05506(16) 0.48862(7) 0.89385(8) 0.0540(3) Uani d . 1 O
O2 0.20848(15) 0.58760(7) 0.81882(8) 0.0482(3) Uani d . 1 O
O3 0.30688(17) 0.56563(7) 0.99049(8) 0.0534(3) Uani d . 1 O
P1 0.23943(6) 0.53121(3) 0.90162(3) 0.04369(16) Uani d . 1 P
H1A 0.4739(17) 0.4553(10) 0.9146(10) 0.052 Uiso d D 1 H

loop_
_atom_site_aniso_label
_atom_site_aniso_U_11
_atom_site_aniso_U_22
_atom_site_aniso_U_33
_atom_site_aniso_U_12
_atom_site_aniso_U_13
_atom_site_aniso_U_23
C1 0.0729(14) 0.0480(12) 0.1054(18) 0.0051(11) -0.0156(13) 0.0139(12)
C2 0.112(3) 0.0583(15) 0.151(3) -0.0179(16) -0.054(2) 0.050(2)
C3 0.114(3) 0.126(3) 0.112(3) -0.051(2) -0.034(2) 0.076(2)
C4 0.0924(19) 0.136(3) 0.0728(16) -0.0324(19) 0.0066(13) 0.0431(17)
C5 0.0624(12) 0.0790(15) 0.0563(12) -0.0082(11) 0.0055(10) 0.0202(11)
C6 0.0480(10) 0.0475(10) 0.0574(11) -0.0026(8) -0.0051(8) 0.0122(8)
C7 0.0461(9) 0.0459(10) 0.0472(9) 0.0067(8) 0.0055(7) 0.0037(8)
C8 0.0385(9) 0.0608(12) 0.0591(11) 0.0021(8) 0.0052(8) 0.0134(9)
C9 0.0661(13) 0.0702(14) 0.0626(13) -0.0167(11) -0.0063(10) 0.0031(11)
C10 0.0455(12) 0.109(2) 0.1031(19) 0.0153(12) 0.0106(12) 0.0326(16)
C11 0.0478(11) 0.0778(14) 0.0660(13) -0.0016(10) 0.0143(9) 0.0205(11)
C12 0.0452(10) 0.0553(11) 0.0503(10) 0.0052(8) -0.0015(8) 0.0013(8)
C13 0.0441(9) 0.0564(11) 0.0517(10) 0.0040(8) 0.0041(8) 0.0001(8)
C14 0.0755(15) 0.1040(19) 0.0624(14) 0.0368(14) -0.0095(11) -0.0170(13)
C15 0.0943(19) 0.133(2) 0.0593(14) 0.0354(18) -0.0150(13) -0.0182(15)
C16 0.0853(17) 0.1018(19) 0.0610(14) 0.0073(15) 0.0110(12) -0.0244(13)
C17 0.0802(15) 0.0761(15) 0.0738(15) 0.0169(12) 0.0199(12) -0.0099(12)
C18 0.0594(12) 0.0698(13) 0.0575(12) 0.0139(10) 0.0053(9) -0.0019(10)
N1 0.0582(10) 0.0609(10) 0.0447(8) 0.0165(8) -0.0100(7) -0.0051(7)
N2 0.0547(9) 0.0636(10) 0.0463(8) 0.0120(8) -0.0034(7) -0.0055(7)
O1 0.0534(8) 0.0516(7) 0.0550(7) -0.0046(6) 0.0043(6) 0.0144(6)
O2 0.0395(6) 0.0521(7) 0.0506(7) 0.0010(5) 0.0018(5) 0.0143(6)
O3 0.0584(8) 0.0528(7) 0.0456(7) 0.0082(6) 0.0005(6) -0.0006(6)
P1 0.0466(3) 0.0419(3) 0.0400(3) 0.00216(19) 0.00121(18) 0.00528(18)

loop_
_atom_type_symbol
_atom_type_description
_atom_type_scat_dispersion_real
_atom_type_scat_dispersion_imag
_atom_type_scat_source
C C 0.0033 0.0016 'International Tables Vol C Tables 4.2.6.8 and 6.1.1.4'
H H 0.0000 0.0000 'International Tables Vol C Tables 4.2.6.8 and 6.1.1.4'
N N 0.0061 0.0033 'International Tables Vol C Tables 4.2.6.8 and 6.1.1.4'
O O 0.0106 0.0060 'International Tables Vol C Tables 4.2.6.8 and 6.1.1.4'
P P 0.1023 0.0942 'International Tables Vol C Tables 4.2.6.8 and 6.1.1.4'

loop_
_geom_angle_atom_site_label_1
_geom_angle_atom_site_label_2
_geom_angle_atom_site_label_3
_geom_angle
C2 C1 C6 120.2(3)
C2 C1 H1 119.9
C6 C1 H1 119.9
C3 C2 C1 120.1(3)
C3 C2 H2 119.9
C1 C2 H2 119.9
C4 C3 C2 120.3(3)
C4 C3 H3 119.9
C2 C3 H3 119.9
C3 C4 C5 120.5(3)
C3 C4 H4 119.8
C5 C4 H4 119.8
C6 C5 C4 120.3(2)
C6 C5 H5 119.8
C4 C5 H5 119.8
C5 C6 C1 118.6(2)
C5 C6 C7 121.57(17)
C1 C6 C7 119.7(2)
O2 C7 C6 105.87(14)
O2 C7 C8 109.41(14)
C6 C7 C8 117.74(15)
O2 C7 H7 107.8
C6 C7 H7 107.8
C8 C7 H7 107.8
C11 C8 C9 110.61(18)
C11 C8 C10 106.83(16)
C9 C8 C10 110.32(18)
C11 C8 C7 106.76(15)
C9 C8 C7 112.61(15)
C10 C8 C7 109.50(17)
C8 C9 H9A 109.5
C8 C9 H9B 109.5
H9A C9 H9B 109.5
C8 C9 H9C 109.5
H9A C9 H9C 109.5
H9B C9 H9C 109.5
C8 C10 H10A 109.5
C8 C10 H10B 109.5
H10A C10 H10B 109.5
C8 C10 H10C 109.5
H10A C10 H10C 109.5
H10B C10 H10C 109.5
O1 C11 C8 112.36(14)
O1 C11 H11A 109.1
C8 C11 H11A 109.1
O1 C11 H11B 109.1
C8 C11 H11B 109.1
H11A C11 H11B 107.9
N2 C12 C13 120.96(16)
N2 C12 H12 119.5
C13 C12 H12 119.5
C18 C13 C14 117.55(19)
C18 C13 C12 119.94(17)
C14 C13 C12 122.49(18)
C15 C14 C13 120.5(2)
C15 C14 H14 119.7
C13 C14 H14 119.7
C16 C15 C14 120.4(2)
C16 C15 H15 119.8
C14 C15 H15 119.8
C17 C16 C15 119.8(2)
C17 C16 H16 120.1
C15 C16 H16 120.1
C16 C17 C18 120.2(2)
C16 C17 H17 119.9
C18 C17 H17 119.9
C13 C18 C17 121.5(2)
C13 C18 H18 119.3
C17 C18 H18 119.3
N2 N1 P1 118.82(12)
N2 N1 H1A 118.4(13)
P1 N1 H1A 122.7(13)
C12 N2 N1 116.99(15)
C11 O1 P1 120.09(12)
C7 O2 P1 121.54(10)
O3 P1 O1 115.05(7)
O3 P1 O2 115.21(7)
O1 P1 O2 104.12(6)
O3 P1 N1 110.68(8)
O1 P1 N1 105.92(8)
O2 P1 N1 104.92(8)

loop_
_geom_bond_atom_site_label_1
_geom_bond_atom_site_label_2
_geom_bond_distance
_geom_bond_publ_flag
C1 C2 1.387(4) no
C1 C6 1.391(3) no
C1 H1 0.9300 no
C2 C3 1.362(5) no
C2 H2 0.9300 no
C3 C4 1.358(5) no
C3 H3 0.9300 no
C4 C5 1.385(3) no
C4 H4 0.9300 no
C5 C6 1.378(3) no
C5 H5 0.9300 no
C6 C7 1.498(2) no
C7 O2 1.4639(19) yes
C7 C8 1.541(3) yes
C7 H7 0.9800 no
C8 C11 1.521(3) yes
C8 C9 1.521(3) yes
C8 C10 1.534(3) yes
C9 H9A 0.9600 no
C9 H9B 0.9600 no
C9 H9C 0.9600 no
C10 H10A 0.9600 no
C10 H10B 0.9600 no
C10 H10C 0.9600 no
C11 O1 1.453(2) yes
C11 H11A 0.9700 no
C11 H11B 0.9700 no
C12 N2 1.268(2) yes
C12 C13 1.463(2) no
C12 H12 0.9300 no
C13 C18 1.375(3) no
C13 C14 1.388(3) no
C14 C15 1.376(3) no
C14 H14 0.9300 no
C15 C16 1.371(4) no
C15 H15 0.9300 no
C16 C17 1.348(3) no
C16 H16 0.9300 no
C17 C18 1.377(3) no
C17 H17 0.9300 no
C18 H18 0.9300 no
N1 N2 1.390(2) yes
N1 P1 1.6230(16) yes
N1 H1A 0.853(8) no
O1 P1 1.5701(13) yes
O2 P1 1.5721(12) yes
O3 P1 1.4641(13) yes

loop_
_geom_hbond_atom_site_label_D
_geom_hbond_atom_site_label_H
_geom_hbond_atom_site_label_A
_geom_hbond_site_symmetry_A
_geom_hbond_distance_DH
_geom_hbond_distance_HA
_geom_hbond_distance_DA
_geom_hbond_angle_DHA
_geom_hbond_publ_flag
C2 H2 O1 2_556 0.93 2.55 3.429(3) 158 yes
N1 H1A O3 3_667 0.853(8) 2.008(9) 2.856(2) 173.5(18) yes

loop_
_geom_torsion_atom_site_label_1
_geom_torsion_atom_site_label_2
_geom_torsion_atom_site_label_3
_geom_torsion_atom_site_label_4
_geom_torsion
C6 C1 C2 C3 -0.2(4)
C1 C2 C3 C4 0.7(5)
C2 C3 C4 C5 -0.6(5)
C3 C4 C5 C6 0.1(4)
C4 C5 C6 C1 0.4(3)
C4 C5 C6 C7 -176.3(2)
C2 C1 C6 C5 -0.3(3)
C2 C1 C6 C7 176.4(2)
C5 C6 C7 O2 33.9(2)
C1 C6 C7 O2 -142.77(18)
C5 C6 C7 C8 -88.8(2)
C1 C6 C7 C8 94.6(2)
O2 C7 C8 C11 59.63(18)
C6 C7 C8 C11 -179.52(16)
O2 C7 C8 C9 -61.95(19)
C6 C7 C8 C9 58.9(2)
O2 C7 C8 C10 174.92(15)
C6 C7 C8 C10 -64.2(2)
C9 C8 C11 O1 62.5(2)
C10 C8 C11 O1 -177.43(18)
C7 C8 C11 O1 -60.3(2)
N2 C12 C13 C18 -174.41(19)
N2 C12 C13 C14 4.3(3)
C18 C13 C14 C15 -0.3(4)
C12 C13 C14 C15 -179.1(2)
C13 C14 C15 C16 0.3(5)
C14 C15 C16 C17 0.1(5)
C15 C16 C17 C18 -0.5(4)
C14 C13 C18 C17 -0.1(3)
C12 C13 C18 C17 178.7(2)
C16 C17 C18 C13 0.5(4)
C13 C12 N2 N1 -178.97(17)
P1 N1 N2 C12 -176.25(15)
C8 C11 O1 P1 53.1(2)
C6 C7 O2 P1 177.71(12)
C8 C7 O2 P1 -54.46(17)
C11 O1 P1 O3 89.17(14)
C11 O1 P1 O2 -37.87(15)
C11 O1 P1 N1 -148.23(14)
C7 O2 P1 O3 -87.17(13)
C7 O2 P1 O1 39.77(14)
C7 O2 P1 N1 150.86(13)
N2 N1 P1 O3 -175.32(14)
N2 N1 P1 O1 59.35(16)
N2 N1 P1 O2 -50.45(16)
